data_7711386
loop_
_publ_author_name
'Storm Thomsen, Maria'
'Parsons, Simon'
'S\/orensen, Thomas Just'

_publ_section_title
;
 Invisible strings. The first single crystal of the cTSAP form of
 [Eu(DOTA)(H2O)]&#x2212; has an electronic structure similar to one of the
 reported cSAP forms
;
_journal_name_full 'Dalton Transactions'
_journal_paper_doi 10.1039/D2DT02633C
_journal_year 2022
_chemical_formula_moiety 'C16 H34 Eu Gd N4 O13, 2.438(Cl), 2(H3.5 O2), H4 O2'
_chemical_formula_sum 'C16 H45 Cl2.44 Eu Gd N4 O19'
_chemical_formula_weight 993.18
_space_group_crystal_system tetragonal
_space_group_IT_number 97
_space_group_name_Hall 'I 4 2'
_space_group_name_H-M_alt 'I 4 2 2'
_atom_sites_solution_hydrogens mixed
_atom_sites_solution_primary dual
_audit_creation_date 2022-05-10
_audit_creation_method
;
Olex2 1.5
(compiled 2022.04.07 svn.rca3783a0 for OlexSys, GUI svn.r6498)
;
_audit_update_record
;
2022-08-11 deposited with the CCDC.	2022-09-26 downloaded from the CCDC.
;
_cell_angle_alpha 90
_cell_angle_beta 90
_cell_angle_gamma 90
_cell_formula_units_Z 4
_cell_length_a 8.8814(7)
_cell_length_b 8.8814(7)
_cell_length_c 41.505(5)
_cell_measurement_reflns_used 9948
_cell_measurement_temperature 100
_cell_measurement_theta_max 36.23
_cell_measurement_theta_min 2.73
_cell_volume 3273.9(5)
_computing_cell_refinement 'SAINT V8.40A (Bruker, 2019)'
_computing_data_reduction 'SAINT V8.40A (Bruker, 2019)'
_computing_molecular_graphics 'Olex2 1.5 (Dolomanov et al., 2009)'
_computing_publication_material 'Olex2 1.5 (Dolomanov et al., 2009)'
_computing_structure_refinement 'SHELXL 2018/3 (Sheldrick, 2015)'
_computing_structure_solution 'SHELXT 2014/5 (Sheldrick, 2014)'
_diffrn_ambient_temperature 100.00
_diffrn_measured_fraction_theta_full 0.998
_diffrn_measured_fraction_theta_max 0.999
_diffrn_measurement_device_type 'Bruker APEX-II CCD'
_diffrn_measurement_method '\f and \w scans'
_diffrn_radiation_type MoK\a
_diffrn_radiation_wavelength 0.71073
_diffrn_reflns_av_R_equivalents 0.0790
_diffrn_reflns_av_unetI/netI 0.0331
_diffrn_reflns_Laue_measured_fraction_full 0.998
_diffrn_reflns_Laue_measured_fraction_max 0.999
_diffrn_reflns_limit_h_max 14
_diffrn_reflns_limit_h_min -14
_diffrn_reflns_limit_k_max 14
_diffrn_reflns_limit_k_min -14
_diffrn_reflns_limit_l_max 69
_diffrn_reflns_limit_l_min -69
_diffrn_reflns_number 46223
_diffrn_reflns_point_group_measured_fraction_full 0.998
_diffrn_reflns_point_group_measured_fraction_max 0.999
_diffrn_reflns_theta_full 25.242
_diffrn_reflns_theta_max 36.309
_diffrn_reflns_theta_min 2.345
_exptl_absorpt_coefficient_mu 4.186
_exptl_absorpt_correction_T_max 0.7471
_exptl_absorpt_correction_T_min 0.3380
_exptl_absorpt_correction_type multi-scan
_exptl_absorpt_process_details
;
SADABS-2016/2 (Bruker,2016/2) was used for absorption correction.
wR2(int) was 0.1640 before and 0.1045 after correction.
The Ratio of minimum to maximum transmission is 0.4524.
The \l/2 correction factor is Not present.
;
_exptl_crystal_colour 'clear light colourless'
_exptl_crystal_colour_lustre clear
_exptl_crystal_colour_modifier light
_exptl_crystal_colour_primary colourless
_exptl_crystal_density_diffrn 2.015
_exptl_crystal_description plate
_exptl_crystal_F_000 1958
_exptl_crystal_size_max 0.748
_exptl_crystal_size_mid 0.61
_exptl_crystal_size_min 0.034
_refine_diff_density_max 1.704
_refine_diff_density_min -3.181
_refine_diff_density_rms 0.207
_refine_ls_abs_structure_details
;
 Refined as an inversion twin.
;
_refine_ls_abs_structure_Flack 0.08(2)
_refine_ls_extinction_method none
_refine_ls_goodness_of_fit_ref 1.067
_refine_ls_hydrogen_treatment constr
_refine_ls_matrix_type full
_refine_ls_number_parameters 120
_refine_ls_number_reflns 4000
_refine_ls_number_restraints 12
_refine_ls_restrained_S_all 1.076
_refine_ls_R_factor_all 0.0340
_refine_ls_R_factor_gt 0.0289
_refine_ls_shift/su_max 0.001
_refine_ls_shift/su_mean 0.000
_refine_ls_structure_factor_coef Fsqd
_refine_ls_weighting_details 'w=1/[\s^2^(Fo^2^)+(0.0370P)^2^+13.9852P] where P=(Fo^2^+2Fc^2^)/3'
_refine_ls_weighting_scheme calc
_refine_ls_wR_factor_gt 0.0738
_refine_ls_wR_factor_ref 0.0765
_reflns_Friedel_coverage 0.691
_reflns_Friedel_fraction_full 0.998
_reflns_Friedel_fraction_max 0.999
_reflns_number_gt 3648
_reflns_number_total 4000
_reflns_threshold_expression 'I > 2\s(I)'
_cod_data_source_file d2dt02633c4.cif
_cod_data_source_block mo_d8v4791_0m_e
_cod_original_cell_volume 3273.9(6)
_cod_database_code 7711386
_shelx_shelxl_version_number 2018/3
_shelx_space_group_comment
;
The symmetry employed for this shelxl refinement is uniquely defined
by the following loop, which should always be used as a source of
symmetry information in preference to the above space-group names.
They are only intended as comments.
;
_shelx_estimated_absorpt_t_max 0.871
_shelx_estimated_absorpt_t_min 0.146
_olex2_refinement_description
;
1. Twinned data refinement
 Scales: 0.92(2)
 0.08(2)
2. Fixed Uiso
 At 1.2 times of:
  All C(H,H) groups
 At 1.5 times of:
  All O(H,H) groups
3. Uiso/Uaniso restraints and constraints
Uanis(Cl1) \\sim Ueq, Uanis(Cl1A) \\sim Ueq: with sigma of 0.001 and sigma for
terminal atoms of 0.002
4. Others
 Fixed Sof: H1A(0.25) H1B(0.25) H4C(0.75) H5A(0.5) H5B(0.5)
5.a Free rotating group:
 O4(H4C,H4D), O5(H5A,H5B)
5.b Rotating group:
 O1(H1A,H1B), O2(H2C,H2D)
5.c Secondary CH2 refined with riding coordinates:
 C1(H1C,H1D), C4(H4A,H4B), C2(H2A,H2B)
;
_olex2_submission_special_instructions 'No special instructions were received'

loop_
_space_group_symop_operation_xyz
'x, y, z'
'-x, -y, z'
'-y, x, z'
'y, -x, z'
'-x, y, -z'
'x, -y, -z'
'y, x, -z'
'-y, -x, -z'
'x+1/2, y+1/2, z+1/2'
'-x+1/2, -y+1/2, z+1/2'
'-y+1/2, x+1/2, z+1/2'
'y+1/2, -x+1/2, z+1/2'
'-x+1/2, y+1/2, -z+1/2'
'x+1/2, -y+1/2, -z+1/2'
'y+1/2, x+1/2, -z+1/2'
'-y+1/2, -x+1/2, -z+1/2'

loop_
_atom_site_label
_atom_site_type_symbol
_atom_site_fract_x
_atom_site_fract_y
_atom_site_fract_z
_atom_site_U_iso_or_equiv
_atom_site_adp_type
_atom_site_occupancy
_atom_site_site_symmetry_order
_atom_site_calc_flag
_atom_site_refinement_flags_posn
_atom_site_refinement_flags_adp
_atom_site_refinement_flags_occupancy
_atom_site_disorder_assembly
_atom_site_disorder_group
Gd1 Gd 0.500000 0.500000 0.42817(2) 0.00508(6) Uani 1 4 d S T P . .
Eu1 Eu 0.000000 0.000000 0.38062(2) 0.00455(6) Uani 1 4 d S T P . .
Cl2 Cl 0.000000 0.000000 0.19653(4) 0.0148(3) Uani 1 4 d S T P . .
Cl1 Cl 0.8387(3) 0.1613(3) 0.500000 0.0199(8) Uani 0.506(12) 2 d S TU . A 1
O1 O 0.000000 0.000000 0.43932(12) 0.0219(11) Uani 1 4 d S T P . .
H1A H 0.084168 0.032786 0.454306 0.033 Uiso 0.25 1 d R U P . .
H1B H -0.084168 -0.032786 0.454306 0.033 Uiso 0.25 1 d R U P . .
O4 O 0.2838(4) -0.0001(10) 0.24466(8) 0.0331(8) Uani 1 1 d G . . . .
H4C H 0.336135 -0.082797 0.245270 0.050 Uiso 0.75 1 d G U P . .
H4D H 0.220967 -0.013321 0.228830 0.050 Uiso 1 1 d G U . . .
N1 N 0.1053(4) 0.2119(4) 0.34151(8) 0.0073(5) Uani 1 1 d . . . . .
C1 C -0.0200(4) 0.2989(4) 0.32679(8) 0.0079(7) Uani 1 1 d . . . . .
H1C H 0.019024 0.357456 0.308292 0.009 Uiso 1 1 calc R U . . .
H1D H -0.060093 0.371040 0.342828 0.009 Uiso 1 1 calc R U . . .
C4 C 0.1991(4) 0.3133(4) 0.36143(9) 0.0102(6) Uani 1 1 d . . . . .
H4A H 0.133547 0.390532 0.371388 0.012 Uiso 1 1 calc R U . . .
H4B H 0.271976 0.365843 0.347317 0.012 Uiso 1 1 calc R U . . .
C2 C 0.1976(4) 0.1462(4) 0.31538(9) 0.0091(6) Uani 1 1 d . . . . .
H2A H 0.260388 0.226462 0.305710 0.011 Uiso 1 1 calc R U . . .
H2B H 0.129916 0.107168 0.298361 0.011 Uiso 1 1 calc R U . . .
O6 O 0.3984(3) 0.2946(3) 0.39945(8) 0.0133(5) Uani 1 1 d . . . . .
O3 O 0.2368(4) 0.1044(4) 0.39723(8) 0.0144(5) Uani 1 1 d . . . . .
C3 C 0.2846(4) 0.2316(4) 0.38778(9) 0.0095(6) Uani 1 1 d . . . . .
O2 O 0.7159(4) 0.5620(4) 0.46051(9) 0.0168(6) Uani 1 1 d . . . . .
H2C H 0.798273 0.549897 0.449445 0.025 Uiso 1 1 d R U . . .
H2D H 0.716204 0.657600 0.465155 0.025 Uiso 1 1 d R U . . .
Cl1A Cl 0.7954(16) 0.2046(16) 0.500000 0.044(3) Uani 0.213(13) 2 d S TU . B 2
O5 O 1.000000 0.500000 0.43522(11) 0.0262(9) Uani 1 2 d GS T P . .
H5A H 1.059979 0.557591 0.424144 0.039 Uiso 0.5 1 d G U P . .
H5B H 1.001892 0.414063 0.425183 0.039 Uiso 0.5 1 d G U P . .

loop_
_atom_site_aniso_label
_atom_site_aniso_U_11
_atom_site_aniso_U_22
_atom_site_aniso_U_33
_atom_site_aniso_U_23
_atom_site_aniso_U_13
_atom_site_aniso_U_12
Gd1 0.00297(7) 0.00297(7) 0.00929(11) 0.000 0.000 0.000
Eu1 0.00401(8) 0.00401(8) 0.00561(10) 0.000 0.000 0.000
Cl2 0.0145(4) 0.0145(4) 0.0154(6) 0.000 0.000 0.000
Cl1 0.0226(10) 0.0226(10) 0.0144(10) -0.0051(12) -0.0051(12) 0.0146(9)
O1 0.0285(17) 0.0285(17) 0.0088(18) 0.000 0.000 0.000
O4 0.0177(13) 0.054(2) 0.0281(15) 0.002(3) -0.0071(12) 0.001(4)
N1 0.0071(12) 0.0045(11) 0.0104(12) -0.0003(10) -0.0029(10) -0.0013(9)
C1 0.006(2) 0.0047(10) 0.0132(12) 0.0027(9) -0.0043(10) 0.0012(10)
C4 0.0097(14) 0.0053(13) 0.0155(15) 0.0001(11) -0.0050(12) -0.0030(11)
C2 0.0073(13) 0.0082(13) 0.0117(13) 0.0030(11) 0.0007(11) -0.0013(10)
O6 0.0096(12) 0.0089(12) 0.0213(13) -0.0014(11) -0.0081(11) -0.0016(10)
O3 0.0155(13) 0.0120(12) 0.0158(12) 0.0045(11) -0.0080(11) -0.0071(10)
C3 0.0068(13) 0.0076(13) 0.0140(13) -0.0012(11) -0.0023(11) -0.0025(10)
O2 0.0085(12) 0.0149(14) 0.0269(15) -0.0041(12) -0.0033(12) 0.0013(10)
Cl1A 0.045(3) 0.045(3) 0.044(3) -0.0017(18) -0.0017(18) 0.002(2)
O5 0.0183(18) 0.034(2) 0.0265(19) 0.000 0.000 0.003(4)

loop_
_atom_type_symbol
_atom_type_description
_atom_type_scat_dispersion_real
_atom_type_scat_dispersion_imag
_atom_type_scat_source
C C 0.0033 0.0016 'International Tables Vol C Tables 4.2.6.8 and 6.1.1.4'
H H 0.0000 0.0000 'International Tables Vol C Tables 4.2.6.8 and 6.1.1.4'
Cl Cl 0.1484 0.1585 'International Tables Vol C Tables 4.2.6.8 and 6.1.1.4'
Eu Eu -0.1578 3.6682 'International Tables Vol C Tables 4.2.6.8 and 6.1.1.4'
Gd Gd -0.1653 3.9035 'International Tables Vol C Tables 4.2.6.8 and 6.1.1.4'
N N 0.0061 0.0033 'International Tables Vol C Tables 4.2.6.8 and 6.1.1.4'
O O 0.0106 0.0060 'International Tables Vol C Tables 4.2.6.8 and 6.1.1.4'

loop_
_exptl_crystal_face_index_h
_exptl_crystal_face_index_k
_exptl_crystal_face_index_l
_exptl_crystal_face_perp_dist
0.00 0.00 -1.00 0.0170
0.00 0.00 1.00 0.0140
0.00 -1.00 0.00 0.2010
0.00 1.00 0.00 0.3050
2.00 0.00 -1.00 0.1510
-2.00 0.00 1.00 0.3700

loop_
_geom_angle_atom_site_label_1
_geom_angle_atom_site_label_2
_geom_angle_atom_site_label_3
_geom_angle
_geom_angle_site_symmetry_1
_geom_angle_site_symmetry_3
_geom_angle_publ_flag
O6 Gd1 O6 75.21(7) 4_565 2_665 ?
O6 Gd1 O6 75.21(7) 2_665 3_655 ?
O6 Gd1 O6 119.30(17) 4_565 3_655 ?
O6 Gd1 O6 119.30(17) 2_665 . ?
O6 Gd1 O6 75.21(8) 4_565 . ?
O6 Gd1 O6 75.21(8) 3_655 . ?
O6 Gd1 O2 75.69(12) 4_565 2_665 ?
O6 Gd1 O2 144.23(11) . 3_655 ?
O6 Gd1 O2 139.84(11) . . ?
O6 Gd1 O2 144.23(11) 3_655 2_665 ?
O6 Gd1 O2 78.46(12) . 2_665 ?
O6 Gd1 O2 75.69(12) 3_655 . ?
O6 Gd1 O2 144.22(11) 4_565 . ?
O6 Gd1 O2 139.84(11) 3_655 3_655 ?
O6 Gd1 O2 139.84(11) 4_565 4_565 ?
O6 Gd1 O2 75.69(12) . 4_565 ?
O6 Gd1 O2 78.46(12) 3_655 4_565 ?
O6 Gd1 O2 144.23(11) 2_665 4_565 ?
O6 Gd1 O2 78.46(12) 4_565 3_655 ?
O6 Gd1 O2 139.84(11) 2_665 2_665 ?
O6 Gd1 O2 75.69(12) 2_665 3_655 ?
O6 Gd1 O2 78.45(12) 2_665 . ?
O2 Gd1 O2 112.14(17) . 2_665 ?
O2 Gd1 O2 71.84(9) 3_655 2_665 ?
O2 Gd1 O2 71.84(9) 2_665 4_565 ?
O2 Gd1 O2 71.84(9) . 3_655 ?
O2 Gd1 O2 112.13(17) 3_655 4_565 ?
O2 Gd1 O2 71.84(9) . 4_565 ?
O1 Eu1 N1 127.68(7) . 4 ?
O1 Eu1 N1 127.68(7) . 3 ?
O1 Eu1 N1 127.68(7) . 2 ?
O1 Eu1 N1 127.68(7) . . ?
N1 Eu1 N1 68.06(7) . 4 ?
N1 Eu1 N1 104.64(13) . 2 ?
N1 Eu1 N1 68.06(7) . 3 ?
N1 Eu1 N1 68.06(7) 2 4 ?
N1 Eu1 N1 104.64(13) 3 4 ?
N1 Eu1 N1 68.06(7) 2 3 ?
O3 Eu1 O1 73.30(8) 2 . ?
O3 Eu1 O1 73.30(8) 3 . ?
O3 Eu1 O1 73.30(8) 4 . ?
O3 Eu1 O1 73.30(8) . . ?
O3 Eu1 N1 65.98(10) . . ?
O3 Eu1 N1 139.32(11) 3 4 ?
O3 Eu1 N1 139.32(11) 2 . ?
O3 Eu1 N1 139.32(11) . 2 ?
O3 Eu1 N1 71.99(11) 2 3 ?
O3 Eu1 N1 139.32(11) 4 3 ?
O3 Eu1 N1 65.98(10) 3 3 ?
O3 Eu1 N1 131.34(11) . 3 ?
O3 Eu1 N1 131.35(10) 4 . ?
O3 Eu1 N1 65.98(10) 4 4 ?
O3 Eu1 N1 71.99(11) 4 2 ?
O3 Eu1 N1 71.99(11) 3 . ?
O3 Eu1 N1 71.99(11) . 4 ?
O3 Eu1 N1 131.34(11) 2 4 ?
O3 Eu1 N1 131.34(10) 3 2 ?
O3 Eu1 N1 65.98(10) 2 2 ?
O3 Eu1 O3 146.59(16) 3 4 ?
O3 Eu1 O3 85.26(4) 2 4 ?
O3 Eu1 O3 146.60(16) . 2 ?
O3 Eu1 O3 85.26(4) . 4 ?
O3 Eu1 O3 85.26(4) 2 3 ?
O3 Eu1 O3 85.26(4) . 3 ?
Eu1 O1 H1A 127.8 . . ?
Eu1 O1 H1B 127.8 . . ?
H1A O1 H1B 104.4 . . ?
H4C O4 H4D 104.5 . . ?
C1 N1 Eu1 110.8(2) . . ?
C4 N1 Eu1 106.7(2) . . ?
C4 N1 C1 109.6(3) . . ?
C4 N1 C2 109.8(3) . . ?
C2 N1 Eu1 111.3(2) . . ?
C2 N1 C1 108.6(3) . . ?
N1 C1 H1C 109.2 . . ?
N1 C1 H1D 109.2 . . ?
N1 C1 C2 112.0(3) . 3 ?
H1C C1 H1D 107.9 . . ?
C2 C1 H1C 109.2 3 . ?
C2 C1 H1D 109.2 3 . ?
N1 C4 H4A 108.9 . . ?
N1 C4 H4B 108.9 . . ?
N1 C4 C3 113.2(3) . . ?
H4A C4 H4B 107.8 . . ?
C3 C4 H4A 108.9 . . ?
C3 C4 H4B 108.9 . . ?
N1 C2 C1 113.1(3) . 4 ?
N1 C2 H2A 109.0 . . ?
N1 C2 H2B 109.0 . . ?
C1 C2 H2A 109.0 4 . ?
C1 C2 H2B 109.0 4 . ?
H2A C2 H2B 107.8 . . ?
C3 O6 Gd1 148.2(3) . . ?
C3 O3 Eu1 123.3(3) . . ?
O6 C3 C4 118.0(3) . . ?
O6 C3 O3 123.2(4) . . ?
O3 C3 C4 118.8(3) . . ?
Gd1 O2 H2C 110.3 . . ?
Gd1 O2 H2D 110.4 . . ?
H2C O2 H2D 103.6 . . ?
H5A O5 H5A 116.2 . 2_765 ?
H5A O5 H5B 104.5 2_765 2_765 ?
H5A O5 H5B 40.8 . 2_765 ?
H5A O5 H5B 104.5 . . ?
H5B O5 H5A 40.8 . 2_765 ?
H5B O5 H5B 122.8 . 2_765 ?

loop_
_geom_bond_atom_site_label_1
_geom_bond_atom_site_label_2
_geom_bond_distance
_geom_bond_site_symmetry_2
_geom_bond_publ_flag
Gd1 O6 2.359(3) 4_565 ?
Gd1 O6 2.359(3) 2_665 ?
Gd1 O6 2.359(3) 3_655 ?
Gd1 O6 2.359(3) . ?
Gd1 O2 2.405(3) . ?
Gd1 O2 2.405(3) 4_565 ?
Gd1 O2 2.405(3) 3_655 ?
Gd1 O2 2.405(3) 2_665 ?
Eu1 O1 2.436(5) . ?
Eu1 N1 2.656(3) 2 ?
Eu1 N1 2.656(3) . ?
Eu1 N1 2.656(3) 3 ?
Eu1 N1 2.656(3) 4 ?
Eu1 O3 2.400(3) 4 ?
Eu1 O3 2.400(3) 2 ?
Eu1 O3 2.400(3) . ?
Eu1 O3 2.400(3) 3 ?
O1 H1A 1.0152 . ?
O1 H1B 1.0152 . ?
O4 H4C 0.8699 . ?
O4 H4D 0.8700 . ?
N1 C1 1.487(5) . ?
N1 C4 1.479(5) . ?
N1 C2 1.479(5) . ?
C1 H1C 0.9900 . ?
C1 H1D 0.9900 . ?
C1 C2 1.513(5) 3 ?
C4 H4A 0.9900 . ?
C4 H4B 0.9900 . ?
C4 C3 1.517(5) . ?
C2 H2A 0.9900 . ?
C2 H2B 0.9900 . ?
O6 C3 1.252(5) . ?
O3 C3 1.269(5) . ?
O2 H2C 0.8701 . ?
O2 H2D 0.8711 . ?
O5 H5A 0.87(18) 2_765 ?
O5 H5A 0.8699 . ?
O5 H5B 0.87(15) 2_765 ?
O5 H5B 0.8697 . ?

loop_
_geom_torsion_atom_site_label_1
_geom_torsion_atom_site_label_2
_geom_torsion_atom_site_label_3
_geom_torsion_atom_site_label_4
_geom_torsion
_geom_torsion_site_symmetry_1
_geom_torsion_site_symmetry_2
_geom_torsion_site_symmetry_3
_geom_torsion_site_symmetry_4
_geom_torsion_publ_flag
Gd1 O6 C3 C4 62.8(7) . . . . ?
Gd1 O6 C3 O3 -116.2(5) . . . . ?
Eu1 N1 C1 C2 -43.9(3) . . . 3 ?
Eu1 N1 C4 C3 35.5(4) . . . . ?
Eu1 N1 C2 C1 -40.8(3) . . . 4 ?
Eu1 O3 C3 C4 -8.3(5) . . . . ?
Eu1 O3 C3 O6 170.7(3) . . . . ?
N1 C4 C3 O6 158.9(3) . . . . ?
N1 C4 C3 O3 -22.0(5) . . . . ?
C1 N1 C4 C3 155.5(3) . . . . ?
C1 N1 C2 C1 -163.0(3) . . . 4 ?
C4 N1 C1 C2 -161.5(3) . . . 3 ?
C4 N1 C2 C1 77.2(4) . . . 4 ?
C2 N1 C1 C2 78.6(4) . . . 3 ?
C2 N1 C4 C3 -85.3(4) . . . . ?

loop_
_twin_individual_id
_twin_individual_mass_fraction_refined
1 0.92(2)
2 0.08(2)
